data_7230029
loop_
_publ_author_name
'Xu, Lei'
'Li, Shasha'
'Jiang, Liping'
'Zhang, Guofang'
'Zhang, Weiqiang'
'Gao, Ziwei'

_publ_section_title
;
 Electronic and steric effects of substituents in
 1,3-diphenylprop-2-yn-1-one during its reaction with Ru3(CO)12
;
_journal_issue 8
_journal_name_full 'RSC Advances'
_journal_page_first 4354
_journal_paper_doi 10.1039/C7RA13626A
_journal_volume 8
_journal_year 2018
_chemical_formula_sum 'C41 H26 Cl2 O12 Ru2'
_chemical_formula_weight 983.66
_space_group_crystal_system triclinic
_space_group_IT_number 2
_space_group_name_Hall '-P 1'
_space_group_name_H-M_alt 'P -1'
_symmetry_space_group_name_Hall '-P 1'
_symmetry_space_group_name_H-M 'P -1'
_atom_sites_solution_hydrogens geom
_audit_creation_method SHELXL-2014/7
_audit_update_record
;
2018-01-15 deposited with the CCDC.
2018-01-15 downloaded from the CCDC.
;
_cell_angle_alpha 102.0540(10)
_cell_angle_beta 94.2510(10)
_cell_angle_gamma 115.1280(10)
_cell_formula_units_Z 2
_cell_length_a 10.8943(4)
_cell_length_b 11.5559(4)
_cell_length_c 17.6710(7)
_cell_measurement_reflns_used 34272
_cell_measurement_temperature 153(2)
_cell_measurement_theta_max 26.38
_cell_measurement_theta_min 2.69
_cell_volume 1936.13(13)
_computing_structure_refinement 'SHELXL-2014/7 (Sheldrick, 2014)'
_diffrn_ambient_temperature 153(2)
_diffrn_measured_fraction_theta_full 0.994
_diffrn_measured_fraction_theta_max 0.995
_diffrn_measurement_device_type 'Bruker SMART CCD area-detector'
_diffrn_radiation_type MoK\a
_diffrn_radiation_wavelength 0.71073
_diffrn_reflns_av_R_equivalents 0.0206
_diffrn_reflns_av_unetI/netI 0.0134
_diffrn_reflns_Laue_measured_fraction_full 0.994
_diffrn_reflns_Laue_measured_fraction_max 0.995
_diffrn_reflns_limit_h_max 13
_diffrn_reflns_limit_h_min -13
_diffrn_reflns_limit_k_max 14
_diffrn_reflns_limit_k_min -14
_diffrn_reflns_limit_l_max 21
_diffrn_reflns_limit_l_min -21
_diffrn_reflns_number 46765
_diffrn_reflns_point_group_measured_fraction_full 0.994
_diffrn_reflns_point_group_measured_fraction_max 0.995
_diffrn_reflns_theta_full 25.242
_diffrn_reflns_theta_max 25.999
_diffrn_reflns_theta_min 2.056
_exptl_absorpt_coefficient_mu 0.983
_exptl_absorpt_correction_type multi-scan
_exptl_absorpt_process_details sadabs
_exptl_crystal_colour colorless
_exptl_crystal_density_diffrn 1.687
_exptl_crystal_description block
_exptl_crystal_F_000 980
_exptl_crystal_size_max 0.160
_exptl_crystal_size_mid 0.140
_exptl_crystal_size_min 0.110
_exptl_transmission_factor_max 0.7454
_exptl_transmission_factor_min 0.6809
_refine_diff_density_max 1.057
_refine_diff_density_min -1.499
_refine_diff_density_rms 0.068
_refine_ls_extinction_method none
_refine_ls_goodness_of_fit_ref 1.052
_refine_ls_hydrogen_treatment constr
_refine_ls_matrix_type full
_refine_ls_number_parameters 514
_refine_ls_number_reflns 7588
_refine_ls_number_restraints 0
_refine_ls_restrained_S_all 1.052
_refine_ls_R_factor_all 0.0276
_refine_ls_R_factor_gt 0.0251
_refine_ls_shift/su_max 0.003
_refine_ls_shift/su_mean 0.000
_refine_ls_structure_factor_coef Fsqd
_refine_ls_weighting_details 'w=1/[\s^2^(Fo^2^)+(0.0266P)^2^+2.8856P] where P=(Fo^2^+2Fc^2^)/3'
_refine_ls_weighting_scheme calc
_refine_ls_wR_factor_gt 0.0604
_refine_ls_wR_factor_ref 0.0623
_reflns_Friedel_coverage 0.000
_reflns_number_gt 7058
_reflns_number_total 7588
_reflns_threshold_expression 'I > 2\s(I)'
_cod_data_source_file c7ra13626a2.cif
_cod_data_source_block 1_CCDC8
_cod_database_code 7230029
_shelx_shelxl_version_number 2014/7
_shelx_space_group_comment
;
The symmetry employed for this shelxl refinement is uniquely defined
by the following loop, which should always be used as a source of
symmetry information in preference to the above space-group names.
They are only intended as comments.
;
_shelx_estimated_absorpt_t_min 0.859
_shelx_estimated_absorpt_t_max 0.900

loop_
_space_group_symop_operation_xyz
'x, y, z'
'-x, -y, -z'

loop_
_atom_site_label
_atom_site_type_symbol
_atom_site_fract_x
_atom_site_fract_y
_atom_site_fract_z
_atom_site_U_iso_or_equiv
_atom_site_adp_type
_atom_site_occupancy
_atom_site_site_symmetry_order
_atom_site_calc_flag
_atom_site_refinement_flags_posn
_atom_site_refinement_flags_adp
Ru1 Ru 1.03368(2) 0.09718(2) 0.81809(2) 0.01542(5) Uani 1 1 d . .
Ru2 Ru 0.87873(2) -0.05760(2) 0.67434(2) 0.01642(5) Uani 1 1 d . .
C1 C 0.5755(2) -0.2197(2) 0.79172(12) 0.0187(4) Uani 1 1 d . .
C2 C 0.4915(2) -0.3387(2) 0.80879(13) 0.0230(5) Uani 1 1 d . .
C3 C 0.3491(3) -0.3902(2) 0.79525(15) 0.0300(5) Uani 1 1 d . .
H3 H 0.2943 -0.4715 0.8069 0.036 Uiso 1 1 calc R U
C4 C 0.2866(2) -0.3237(3) 0.76489(15) 0.0317(6) Uani 1 1 d . .
H4 H 0.1890 -0.3587 0.7560 0.038 Uiso 1 1 calc R U
C5 C 0.3665(2) -0.2060(3) 0.74741(14) 0.0279(5) Uani 1 1 d . .
H5 H 0.3239 -0.1597 0.7267 0.034 Uiso 1 1 calc R U
C6 C 0.5089(2) -0.1556(2) 0.76010(13) 0.0221(5) Uani 1 1 d . .
H6 H 0.5626 -0.0755 0.7470 0.027 Uiso 1 1 calc R U
C7 C 0.5964(3) -0.3821(3) 0.91276(16) 0.0316(6) Uani 1 1 d . .
C8 C 0.6530(3) -0.4719(3) 0.9313(2) 0.0441(7) Uani 1 1 d . .
H8A H 0.6431 -0.5369 0.8828 0.066 Uiso 1 1 calc R U
H8B H 0.7509 -0.4196 0.9554 0.066 Uiso 1 1 calc R U
H8C H 0.6024 -0.5182 0.9681 0.066 Uiso 1 1 calc R U
C9 C 0.7301(2) -0.1617(2) 0.80646(12) 0.0173(4) Uani 1 1 d . .
C10 C 0.8068(2) -0.0389(2) 0.78076(12) 0.0159(4) Uani 1 1 d . .
C11 C 0.8196(2) 0.0870(2) 0.81988(12) 0.0158(4) Uani 1 1 d . .
C12 C 0.7556(2) 0.1116(2) 0.88939(12) 0.0183(4) Uani 1 1 d . .
C13 C 0.7627(2) 0.0592(2) 0.95296(13) 0.0238(5) Uani 1 1 d . .
H13 H 0.8122 0.0086 0.9535 0.029 Uiso 1 1 calc R U
C14 C 0.6980(3) 0.0806(3) 1.01538(14) 0.0301(5) Uani 1 1 d . .
H14 H 0.7056 0.0468 1.0592 0.036 Uiso 1 1 calc R U
C15 C 0.6224(3) 0.1510(2) 1.01417(15) 0.0316(6) Uani 1 1 d . .
H15 H 0.5792 0.1664 1.0573 0.038 Uiso 1 1 calc R U
C16 C 0.6101(3) 0.1986(2) 0.95006(16) 0.0305(5) Uani 1 1 d . .
H16 H 0.5552 0.2439 0.9482 0.037 Uiso 1 1 calc R U
C17 C 0.6775(2) 0.1806(2) 0.88826(14) 0.0233(5) Uani 1 1 d . .
H17 H 0.6702 0.2156 0.8449 0.028 Uiso 1 1 calc R U
C18 C 0.9470(3) 0.2544(2) 0.60399(13) 0.0234(5) Uani 1 1 d . .
C19 C 1.0100(3) 0.3361(2) 0.55563(15) 0.0310(5) Uani 1 1 d . .
C20 C 0.9336(4) 0.3341(3) 0.48831(16) 0.0426(7) Uani 1 1 d . .
H20 H 0.9790 0.3861 0.4545 0.051 Uiso 1 1 calc R U
C21 C 0.7931(4) 0.2574(3) 0.47025(17) 0.0457(8) Uani 1 1 d . .
H21 H 0.7417 0.2561 0.4240 0.055 Uiso 1 1 calc R U
C22 C 0.7267(3) 0.1824(3) 0.51926(16) 0.0396(7) Uani 1 1 d . .
H22 H 0.6292 0.1317 0.5080 0.048 Uiso 1 1 calc R U
C23 C 0.8034(3) 0.1814(2) 0.58495(14) 0.0281(5) Uani 1 1 d . .
H23 H 0.7567 0.1292 0.6183 0.034 Uiso 1 1 calc R U
C24 C 1.2456(3) 0.3991(3) 0.55721(15) 0.0378(6) Uani 1 1 d . .
C25 C 1.3845(4) 0.5182(3) 0.5807(2) 0.0517(8) Uani 1 1 d . .
H25A H 1.3743 0.5962 0.6074 0.078 Uiso 1 1 calc R U
H25B H 1.4456 0.5026 0.6164 0.078 Uiso 1 1 calc R U
H25C H 1.4242 0.5336 0.5336 0.078 Uiso 1 1 calc R U
C26 C 1.0268(2) 0.2415(2) 0.67215(12) 0.0195(4) Uani 1 1 d . .
C27 C 0.9443(2) 0.1448(2) 0.71582(12) 0.0170(4) Uani 1 1 d . .
C28 C 0.9016(2) 0.1923(2) 0.78511(12) 0.0161(4) Uani 1 1 d . .
C29 C 0.9342(2) 0.3352(2) 0.81670(12) 0.0181(4) Uani 1 1 d . .
C30 C 0.8708(3) 0.3911(2) 0.77528(14) 0.0258(5) Uani 1 1 d . .
H30 H 0.8078 0.3385 0.7273 0.031 Uiso 1 1 calc R U
C31 C 0.8984(3) 0.5230(3) 0.80312(16) 0.0329(6) Uani 1 1 d . .
H31 H 0.8537 0.5597 0.7744 0.039 Uiso 1 1 calc R U
C32 C 0.9905(3) 0.6009(2) 0.87228(16) 0.0319(6) Uani 1 1 d . .
H32 H 1.0102 0.6914 0.8909 0.038 Uiso 1 1 calc R U
C33 C 1.0537(3) 0.5471(2) 0.91424(15) 0.0312(5) Uani 1 1 d . .
H33 H 1.1167 0.6004 0.9621 0.037 Uiso 1 1 calc R U
C34 C 1.0260(2) 0.4147(2) 0.88691(14) 0.0252(5) Uani 1 1 d . .
H34 H 1.0699 0.3784 0.9164 0.030 Uiso 1 1 calc R U
C35 C 1.0698(2) 0.1298(3) 0.93082(14) 0.0271(5) Uani 1 1 d . .
C36 C 1.0814(2) -0.0460(2) 0.79698(15) 0.0286(5) Uani 1 1 d . .
C37 C 1.2195(3) 0.2274(3) 0.82512(15) 0.0302(5) Uani 1 1 d . .
C38 C 0.8464(3) -0.2410(2) 0.66104(14) 0.0273(5) Uani 1 1 d . .
C39 C 1.0054(3) -0.0339(2) 0.59935(13) 0.0240(5) Uani 1 1 d . .
C40 C 0.7148(3) -0.1138(2) 0.60249(14) 0.0260(5) Uani 1 1 d . .
C41 C 0.4103(4) 0.2165(4) 0.6451(2) 0.0660(11) Uani 1 1 d . .
H41A H 0.3485 0.2456 0.6729 0.079 Uiso 1 1 calc R U
H41B H 0.3654 0.1746 0.5891 0.079 Uiso 1 1 calc R U
O1 O 0.54623(18) -0.41567(16) 0.83519(11) 0.0297(4) Uani 1 1 d . .
O2 O 0.5933(2) -0.2920(2) 0.95951(12) 0.0452(5) Uani 1 1 d . .
O3 O 0.79051(16) -0.21630(16) 0.83332(10) 0.0248(3) Uani 1 1 d . .
O4 O 1.1471(2) 0.43381(18) 0.57701(11) 0.0367(4) Uani 1 1 d . .
O5 O 1.2226(3) 0.2883(2) 0.52348(13) 0.0516(6) Uani 1 1 d . .
O6 O 1.15210(17) 0.29954(17) 0.68810(10) 0.0289(4) Uani 1 1 d . .
O7 O 1.0910(2) 0.1486(2) 0.99702(11) 0.0436(5) Uani 1 1 d . .
O8 O 1.1157(2) -0.1272(2) 0.79080(13) 0.0439(5) Uani 1 1 d . .
O9 O 1.3313(2) 0.3032(2) 0.83326(14) 0.0534(6) Uani 1 1 d . .
O10 O 0.8272(2) -0.34764(18) 0.65170(12) 0.0446(5) Uani 1 1 d . .
O11 O 1.0866(2) -0.01505(19) 0.56101(11) 0.0352(4) Uani 1 1 d . .
O12 O 0.6126(2) -0.1464(2) 0.56213(11) 0.0399(5) Uani 1 1 d . .
Cl1 Cl 0.56520(13) 0.35412(13) 0.65130(11) 0.1123(6) Uani 1 1 d . .
Cl2 Cl 0.43166(17) 0.10032(14) 0.68529(10) 0.1171(6) Uani 1 1 d . .

loop_
_atom_site_aniso_label
_atom_site_aniso_U_11
_atom_site_aniso_U_22
_atom_site_aniso_U_33
_atom_site_aniso_U_23
_atom_site_aniso_U_13
_atom_site_aniso_U_12
Ru1 0.01468(9) 0.01514(9) 0.01569(9) 0.00533(6) 0.00083(6) 0.00580(7)
Ru2 0.02040(9) 0.01409(9) 0.01396(9) 0.00313(6) 0.00231(6) 0.00746(7)
C1 0.0189(10) 0.0160(10) 0.0181(10) 0.0016(8) 0.0035(8) 0.0062(8)
C2 0.0258(12) 0.0169(11) 0.0235(11) 0.0034(9) 0.0061(9) 0.0076(9)
C3 0.0246(12) 0.0237(12) 0.0328(13) 0.0068(10) 0.0093(10) 0.0023(10)
C4 0.0177(11) 0.0362(14) 0.0326(13) 0.0034(11) 0.0052(10) 0.0068(10)
C5 0.0241(12) 0.0343(13) 0.0261(12) 0.0052(10) 0.0024(9) 0.0154(11)
C6 0.0209(11) 0.0208(11) 0.0225(11) 0.0052(9) 0.0026(9) 0.0080(9)
C7 0.0253(12) 0.0366(14) 0.0400(15) 0.0212(12) 0.0163(11) 0.0138(11)
C8 0.0391(16) 0.0426(17) 0.0604(19) 0.0263(15) 0.0105(14) 0.0215(14)
C9 0.0203(10) 0.0156(10) 0.0147(10) 0.0033(8) 0.0032(8) 0.0072(8)
C10 0.0131(9) 0.0161(10) 0.0173(10) 0.0044(8) 0.0002(8) 0.0059(8)
C11 0.0132(9) 0.0171(10) 0.0164(10) 0.0046(8) 0.0002(8) 0.0066(8)
C12 0.0168(10) 0.0148(10) 0.0179(10) 0.0022(8) 0.0024(8) 0.0035(8)
C13 0.0235(11) 0.0254(12) 0.0203(11) 0.0058(9) 0.0026(9) 0.0094(10)
C14 0.0274(12) 0.0330(13) 0.0197(11) 0.0070(10) 0.0051(9) 0.0042(10)
C15 0.0284(13) 0.0235(12) 0.0288(13) -0.0025(10) 0.0130(10) 0.0019(10)
C16 0.0272(12) 0.0191(11) 0.0435(15) 0.0044(10) 0.0148(11) 0.0093(10)
C17 0.0230(11) 0.0178(11) 0.0288(12) 0.0072(9) 0.0075(9) 0.0081(9)
C18 0.0363(13) 0.0201(11) 0.0170(10) 0.0056(9) 0.0039(9) 0.0153(10)
C19 0.0453(15) 0.0240(12) 0.0264(12) 0.0098(10) 0.0091(11) 0.0164(11)
C20 0.077(2) 0.0360(15) 0.0260(13) 0.0178(12) 0.0099(14) 0.0314(16)
C21 0.072(2) 0.0426(16) 0.0273(14) 0.0084(12) -0.0095(14) 0.0331(16)
C22 0.0460(16) 0.0376(15) 0.0336(14) 0.0041(12) -0.0092(12) 0.0224(13)
C23 0.0354(13) 0.0249(12) 0.0252(12) 0.0067(10) -0.0004(10) 0.0158(11)
C24 0.0616(19) 0.0389(15) 0.0223(12) 0.0097(11) 0.0114(12) 0.0299(14)
C25 0.054(2) 0.0504(19) 0.0525(19) 0.0123(15) 0.0198(16) 0.0240(16)
C26 0.0257(12) 0.0159(10) 0.0158(10) 0.0039(8) 0.0040(8) 0.0084(9)
C27 0.0178(10) 0.0174(10) 0.0153(10) 0.0056(8) -0.0006(8) 0.0074(8)
C28 0.0157(10) 0.0165(10) 0.0159(10) 0.0049(8) -0.0003(8) 0.0072(8)
C29 0.0195(10) 0.0154(10) 0.0190(10) 0.0053(8) 0.0068(8) 0.0066(8)
C30 0.0343(13) 0.0234(12) 0.0221(11) 0.0054(9) 0.0030(10) 0.0159(10)
C31 0.0476(16) 0.0271(13) 0.0351(14) 0.0138(11) 0.0134(12) 0.0236(12)
C32 0.0422(15) 0.0149(11) 0.0375(14) 0.0066(10) 0.0183(12) 0.0102(10)
C33 0.0307(13) 0.0202(12) 0.0293(13) -0.0018(10) 0.0040(10) 0.0034(10)
C34 0.0253(12) 0.0220(11) 0.0238(12) 0.0034(9) 0.0010(9) 0.0084(10)
C35 0.0212(11) 0.0334(13) 0.0270(13) 0.0103(10) 0.0006(9) 0.0122(10)
C36 0.0210(11) 0.0273(13) 0.0353(13) 0.0051(10) 0.0008(10) 0.0112(10)
C37 0.0251(13) 0.0307(13) 0.0310(13) 0.0149(11) -0.0018(10) 0.0073(11)
C38 0.0354(13) 0.0265(13) 0.0198(11) 0.0065(9) 0.0064(10) 0.0133(11)
C39 0.0323(13) 0.0194(11) 0.0200(11) 0.0037(9) 0.0028(10) 0.0125(10)
C40 0.0318(13) 0.0203(11) 0.0229(11) 0.0032(9) 0.0039(10) 0.0105(10)
C41 0.055(2) 0.097(3) 0.061(2) 0.038(2) 0.0087(18) 0.042(2)
O1 0.0328(9) 0.0185(8) 0.0386(10) 0.0125(7) 0.0086(8) 0.0097(7)
O2 0.0567(13) 0.0678(15) 0.0338(11) 0.0184(10) 0.0184(9) 0.0449(12)
O3 0.0235(8) 0.0254(8) 0.0311(9) 0.0160(7) 0.0055(7) 0.0123(7)
O4 0.0488(11) 0.0293(10) 0.0375(10) 0.0166(8) 0.0192(9) 0.0174(9)
O5 0.0652(15) 0.0495(13) 0.0392(12) -0.0032(10) 0.0054(10) 0.0326(12)
O6 0.0237(9) 0.0306(9) 0.0262(9) 0.0125(7) 0.0039(7) 0.0045(7)
O7 0.0418(11) 0.0652(14) 0.0202(10) 0.0117(9) -0.0028(8) 0.0220(10)
O8 0.0402(11) 0.0377(11) 0.0598(13) 0.0045(10) -0.0006(10) 0.0284(10)
O9 0.0238(10) 0.0543(14) 0.0642(15) 0.0350(12) -0.0060(9) -0.0053(10)
O10 0.0755(15) 0.0215(10) 0.0396(11) 0.0091(8) 0.0128(10) 0.0235(10)
O11 0.0405(11) 0.0387(10) 0.0310(10) 0.0113(8) 0.0186(8) 0.0193(9)
O12 0.0334(10) 0.0406(11) 0.0352(10) 0.0005(8) -0.0122(8) 0.0142(9)
Cl1 0.0613(7) 0.0741(8) 0.1852(16) 0.0314(9) -0.0316(8) 0.0255(6)
Cl2 0.1204(11) 0.0855(9) 0.1334(12) 0.0484(9) -0.0358(10) 0.0360(8)

loop_
_atom_type_symbol
_atom_type_description
_atom_type_scat_dispersion_real
_atom_type_scat_dispersion_imag
_atom_type_scat_source
C C 0.0033 0.0016 'International Tables Vol C Tables 4.2.6.8 and 6.1.1.4'
H H 0.0000 0.0000 'International Tables Vol C Tables 4.2.6.8 and 6.1.1.4'
O O 0.0106 0.0060 'International Tables Vol C Tables 4.2.6.8 and 6.1.1.4'
Ru Ru -1.2594 0.8363 'International Tables Vol C Tables 4.2.6.8 and 6.1.1.4'
Cl Cl 0.1484 0.1585 'International Tables Vol C Tables 4.2.6.8 and 6.1.1.4'

loop_
_geom_angle_atom_site_label_1
_geom_angle_atom_site_label_2
_geom_angle_atom_site_label_3
_geom_angle
C36 Ru1 C37 92.86(11)
C36 Ru1 C35 94.96(11)
C37 Ru1 C35 88.49(11)
C36 Ru1 C10 92.94(9)
C37 Ru1 C10 164.63(9)
C35 Ru1 C10 105.16(9)
C36 Ru1 C28 149.95(9)
C37 Ru1 C28 104.73(9)
C35 Ru1 C28 109.43(9)
C10 Ru1 C28 64.44(7)
C36 Ru1 C27 118.84(9)
C37 Ru1 C27 95.09(9)
C35 Ru1 C27 145.69(9)
C10 Ru1 C27 69.67(7)
C28 Ru1 C27 36.79(7)
C36 Ru1 C11 128.27(9)
C37 Ru1 C11 138.65(10)
C35 Ru1 C11 91.51(9)
C10 Ru1 C11 36.41(7)
C28 Ru1 C11 37.39(7)
C27 Ru1 C11 63.79(7)
C36 Ru1 Ru2 75.82(7)
C37 Ru1 Ru2 119.47(8)
C35 Ru1 Ru2 150.53(7)
C10 Ru1 Ru2 48.75(5)
C28 Ru1 Ru2 74.33(5)
C27 Ru1 Ru2 48.11(5)
C11 Ru1 Ru2 73.91(5)
C40 Ru2 C38 90.90(10)
C40 Ru2 C39 98.15(10)
C38 Ru2 C39 90.83(10)
C40 Ru2 C27 102.87(9)
C38 Ru2 C27 165.10(9)
C39 Ru2 C27 92.80(9)
C40 Ru2 C10 100.12(9)
C38 Ru2 C10 95.87(9)
C39 Ru2 C10 160.41(9)
C27 Ru2 C10 76.31(8)
C40 Ru2 Ru1 146.23(7)
C38 Ru2 Ru1 110.80(7)
C39 Ru2 Ru1 106.75(7)
C27 Ru2 Ru1 54.34(5)
C10 Ru2 Ru1 53.67(6)
C6 C1 C2 116.9(2)
C6 C1 C9 120.74(19)
C2 C1 C9 122.3(2)
C3 C2 O1 116.6(2)
C3 C2 C1 121.5(2)
O1 C2 C1 121.8(2)
C4 C3 C2 120.1(2)
C4 C3 H3 119.9
C2 C3 H3 119.9
C3 C4 C5 119.8(2)
C3 C4 H4 120.1
C5 C4 H4 120.1
C4 C5 C6 119.9(2)
C4 C5 H5 120.1
C6 C5 H5 120.1
C5 C6 C1 121.7(2)
C5 C6 H6 119.1
C1 C6 H6 119.1
O2 C7 O1 123.2(2)
O2 C7 C8 125.8(3)
O1 C7 C8 111.0(2)
C7 C8 H8A 109.5
C7 C8 H8B 109.5
H8A C8 H8B 109.5
C7 C8 H8C 109.5
H8A C8 H8C 109.5
H8B C8 H8C 109.5
O3 C9 C10 121.05(19)
O3 C9 C1 121.97(19)
C10 C9 C1 116.82(18)
C11 C10 C9 123.24(18)
C11 C10 Ru2 118.05(15)
C9 C10 Ru2 118.30(14)
C11 C10 Ru1 73.46(12)
C9 C10 Ru1 125.42(14)
Ru2 C10 Ru1 77.57(7)
C10 C11 C28 113.29(18)
C10 C11 C12 124.21(18)
C28 C11 C12 122.49(18)
C10 C11 Ru1 70.13(11)
C28 C11 Ru1 70.25(11)
C12 C11 Ru1 128.38(14)
C17 C12 C13 118.7(2)
C17 C12 C11 118.96(19)
C13 C12 C11 122.1(2)
C14 C13 C12 120.4(2)
C14 C13 H13 119.8
C12 C13 H13 119.8
C15 C14 C13 120.3(2)
C15 C14 H14 119.8
C13 C14 H14 119.8
C16 C15 C14 119.7(2)
C16 C15 H15 120.1
C14 C15 H15 120.1
C15 C16 C17 120.3(2)
C15 C16 H16 119.8
C17 C16 H16 119.8
C16 C17 C12 120.4(2)
C16 C17 H17 119.8
C12 C17 H17 119.8
C23 C18 C19 116.6(2)
C23 C18 C26 120.4(2)
C19 C18 C26 123.0(2)
C20 C19 O4 116.5(2)
C20 C19 C18 120.9(3)
O4 C19 C18 122.1(2)
C21 C20 C19 120.5(3)
C21 C20 H20 119.7
C19 C20 H20 119.7
C20 C21 C22 120.0(3)
C20 C21 H21 120.0
C22 C21 H21 120.0
C21 C22 C23 119.4(3)
C21 C22 H22 120.3
C23 C22 H22 120.3
C22 C23 C18 122.4(2)
C22 C23 H23 118.8
C18 C23 H23 118.8
O5 C24 O4 123.6(3)
O5 C24 C25 126.1(3)
O4 C24 C25 110.3(2)
C24 C25 H25A 109.5
C24 C25 H25B 109.5
H25A C25 H25B 109.5
C24 C25 H25C 109.5
H25A C25 H25C 109.5
H25B C25 H25C 109.5
O6 C26 C18 121.9(2)
O6 C26 C27 121.57(19)
C18 C26 C27 116.42(19)
C28 C27 C26 119.08(18)
C28 C27 Ru2 118.73(15)
C26 C27 Ru2 122.04(15)
C28 C27 Ru1 71.44(11)
C26 C27 Ru1 125.14(14)
Ru2 C27 Ru1 77.54(7)
C27 C28 C11 112.91(18)
C27 C28 C29 123.06(18)
C11 C28 C29 124.00(18)
C27 C28 Ru1 71.77(12)
C11 C28 Ru1 72.36(11)
C29 C28 Ru1 125.48(14)
C30 C29 C34 118.3(2)
C30 C29 C28 119.41(19)
C34 C29 C28 122.3(2)
C31 C30 C29 120.8(2)
C31 C30 H30 119.6
C29 C30 H30 119.6
C32 C31 C30 120.2(2)
C32 C31 H31 119.9
C30 C31 H31 119.9
C33 C32 C31 119.7(2)
C33 C32 H32 120.1
C31 C32 H32 120.1
C32 C33 C34 120.3(2)
C32 C33 H33 119.8
C34 C33 H33 119.8
C33 C34 C29 120.6(2)
C33 C34 H34 119.7
C29 C34 H34 119.7
O7 C35 Ru1 179.8(2)
O8 C36 Ru1 174.2(2)
O9 C37 Ru1 176.1(2)
O10 C38 Ru2 178.6(2)
O11 C39 Ru2 174.6(2)
O12 C40 Ru2 176.5(2)
Cl2 C41 Cl1 112.6(2)
Cl2 C41 H41A 109.1
Cl1 C41 H41A 109.1
Cl2 C41 H41B 109.1
Cl1 C41 H41B 109.1
H41A C41 H41B 107.8
C7 O1 C2 117.45(19)
C24 O4 C19 118.0(2)

loop_
_geom_bond_atom_site_label_1
_geom_bond_atom_site_label_2
_geom_bond_distance
Ru1 C36 1.910(2)
Ru1 C37 1.918(3)
Ru1 C35 1.926(2)
Ru1 C10 2.245(2)
Ru1 C28 2.260(2)
Ru1 C27 2.264(2)
Ru1 C11 2.288(2)
Ru1 Ru2 2.7211(2)
Ru2 C40 1.886(2)
Ru2 C38 1.954(2)
Ru2 C39 1.959(2)
Ru2 C27 2.075(2)
Ru2 C10 2.095(2)
C1 C6 1.399(3)
C1 C2 1.402(3)
C1 C9 1.502(3)
C2 C3 1.386(3)
C2 O1 1.395(3)
C3 C4 1.380(4)
C3 H3 0.9500
C4 C5 1.383(4)
C4 H4 0.9500
C5 C6 1.386(3)
C5 H5 0.9500
C6 H6 0.9500
C7 O2 1.201(3)
C7 O1 1.347(3)
C7 C8 1.490(4)
C8 H8A 0.9800
C8 H8B 0.9800
C8 H8C 0.9800
C9 O3 1.219(3)
C9 C10 1.496(3)
C10 C11 1.417(3)
C11 C28 1.458(3)
C11 C12 1.491(3)
C12 C17 1.394(3)
C12 C13 1.394(3)
C13 C14 1.387(3)
C13 H13 0.9500
C14 C15 1.383(4)
C14 H14 0.9500
C15 C16 1.380(4)
C15 H15 0.9500
C16 C17 1.389(3)
C16 H16 0.9500
C17 H17 0.9500
C18 C23 1.398(4)
C18 C19 1.402(3)
C18 C26 1.503(3)
C19 C20 1.390(4)
C19 O4 1.398(3)
C20 C21 1.374(5)
C20 H20 0.9500
C21 C22 1.378(4)
C21 H21 0.9500
C22 C23 1.384(3)
C22 H22 0.9500
C23 H23 0.9500
C24 O5 1.201(3)
C24 O4 1.340(3)
C24 C25 1.502(5)
C25 H25A 0.9800
C25 H25B 0.9800
C25 H25C 0.9800
C26 O6 1.216(3)
C26 C27 1.504(3)
C27 C28 1.428(3)
C28 C29 1.500(3)
C29 C30 1.390(3)
C29 C34 1.394(3)
C30 C31 1.390(3)
C30 H30 0.9500
C31 C32 1.379(4)
C31 H31 0.9500
C32 C33 1.376(4)
C32 H32 0.9500
C33 C34 1.393(3)
C33 H33 0.9500
C34 H34 0.9500
C35 O7 1.131(3)
C36 O8 1.138(3)
C37 O9 1.134(3)
C38 O10 1.132(3)
C39 O11 1.130(3)
C40 O12 1.142(3)
C41 Cl2 1.732(4)
C41 Cl1 1.734(4)
C41 H41A 0.9900
C41 H41B 0.9900
